data_7711939
loop_
_publ_author_name
'Sarker, Rajib K.'
'Mangin, Lo&#xef;c P'
'Zargarian, Davit'

_publ_section_title
;
 Reactivities of cyclonickellated complexes with hydroxylamines: formation
 of &#x3ba;<sup>O</sup>-hydroxylamine and &#x3ba;<sup>N</sup>-imine
 adducts and a &#x3ba;<sup>O</sup>, &#x3ba;<sup>N</sup>-aminoxide
 derivative.
;
_journal_issue 2
_journal_name_full 'Dalton transactions (Cambridge, England : 2003)'
_journal_page_first 366
_journal_page_last 375
_journal_paper_doi 10.1039/d2dt02979k
_journal_volume 52
_journal_year 2023
_chemical_formula_moiety 'C28 H47 Br N2 Ni O2 P2'
_chemical_formula_sum 'C28 H47 Br N2 Ni O2 P2'
_chemical_formula_weight 644.23
_space_group_crystal_system triclinic
_space_group_IT_number 2
_space_group_name_Hall '-P 1'
_space_group_name_H-M_alt 'P -1'
_atom_sites_solution_hydrogens geom
_atom_sites_solution_primary dual
_audit_creation_date 2022-05-25
_audit_creation_method
;
Olex2 1.5
(compiled 2022.04.07 svn.rca3783a0 for OlexSys, GUI svn.r6498)
;
_audit_update_record
;
2022-08-11 deposited with the CCDC.	2022-11-30 downloaded from the CCDC.
;
_cell_angle_alpha 91.2360(10)
_cell_angle_beta 93.385(2)
_cell_angle_gamma 90.311(2)
_cell_formula_units_Z 2
_cell_length_a 8.6766(3)
_cell_length_b 10.8198(4)
_cell_length_c 16.2208(6)
_cell_measurement_reflns_used 9901
_cell_measurement_temperature 150
_cell_measurement_theta_max 60.599
_cell_measurement_theta_min 2.375
_cell_volume 1519.75(10)
_computing_cell_refinement 'SAINT v8.34A (Bruker, 2013)'
_computing_data_reduction 'SAINT v8.34A (Bruker, 2013)'
_computing_molecular_graphics 'Olex2 1.5 (Dolomanov et al., 2009)'
_computing_publication_material 'Olex2 1.5 (Dolomanov et al., 2009)'
_computing_structure_refinement 'XL  (Sheldrick, 2008)'
_computing_structure_solution 'SHELXT 2018/2 (Sheldrick, 2018)'
_diffrn_ambient_temperature 150
_diffrn_measured_fraction_theta_full 0.998
_diffrn_measured_fraction_theta_max 0.996
_diffrn_measurement_device_type 'Bruker Venture Metaljet'
_diffrn_measurement_method '\f and \w scans'
_diffrn_radiation_type GaK\a
_diffrn_radiation_wavelength 1.34139
_diffrn_reflns_av_R_equivalents 0.0363
_diffrn_reflns_av_unetI/netI 0.0250
_diffrn_reflns_Laue_measured_fraction_full 0.998
_diffrn_reflns_Laue_measured_fraction_max 0.996
_diffrn_reflns_limit_h_max 11
_diffrn_reflns_limit_h_min -11
_diffrn_reflns_limit_k_max 14
_diffrn_reflns_limit_k_min -14
_diffrn_reflns_limit_l_max 21
_diffrn_reflns_limit_l_min -21
_diffrn_reflns_number 36465
_diffrn_reflns_point_group_measured_fraction_full 0.998
_diffrn_reflns_point_group_measured_fraction_max 0.996
_diffrn_reflns_theta_full 53.594
_diffrn_reflns_theta_max 60.728
_diffrn_reflns_theta_min 2.374
_diffrn_source_current 2.86
_diffrn_source_power 0.199771
_diffrn_source_voltage 69.85
_diffrn_standards_number 0
_exptl_absorpt_coefficient_mu 5.295
_exptl_absorpt_correction_T_max 0.7519
_exptl_absorpt_correction_T_min 0.6640
_exptl_absorpt_correction_type multi-scan
_exptl_absorpt_process_details
;
SADABS-2016/2 (Bruker,2016/2) was used for absorption correction.
wR2(int) was 0.1510 before and 0.0553 after correction.
The Ratio of minimum to maximum transmission is 0.8831.
The \l/2 correction factor is Not present.
;
_exptl_crystal_colour orange
_exptl_crystal_colour_primary orange
_exptl_crystal_density_diffrn 1.408
_exptl_crystal_description block
_exptl_crystal_F_000 676
_exptl_crystal_recrystallization_method 'slow evaporation of Et2O'
_exptl_crystal_size_max 0.08
_exptl_crystal_size_mid 0.07
_exptl_crystal_size_min 0.065
_refine_diff_density_max 0.751
_refine_diff_density_min -0.466
_refine_diff_density_rms 0.062
_refine_ls_extinction_coef 0.0052(3)
_refine_ls_extinction_expression Fc^*^=kFc[1+0.001xFc^2^\l^3^/sin(2\q)]^-1/4^
_refine_ls_extinction_method 'SHELXL-2018/3 (Sheldrick 2018)'
_refine_ls_goodness_of_fit_ref 1.046
_refine_ls_hydrogen_treatment constr
_refine_ls_matrix_type full
_refine_ls_number_parameters 338
_refine_ls_number_reflns 6953
_refine_ls_number_restraints 0
_refine_ls_restrained_S_all 1.046
_refine_ls_R_factor_all 0.0269
_refine_ls_R_factor_gt 0.0255
_refine_ls_shift/su_max 0.001
_refine_ls_shift/su_mean 0.000
_refine_ls_structure_factor_coef Fsqd
_refine_ls_weighting_details 'w=1/[\s^2^(Fo^2^)+(0.0398P)^2^+0.5297P] where P=(Fo^2^+2Fc^2^)/3'
_refine_ls_weighting_scheme calc
_refine_ls_wR_factor_gt 0.0695
_refine_ls_wR_factor_ref 0.0706
_reflns_Friedel_coverage 0.000
_reflns_number_gt 6672
_reflns_number_total 6953
_reflns_threshold_expression 'I > 2\s(I)'
_cod_data_source_file d2dt02979k2.cif
_cod_data_source_block loic123
_cod_depositor_comments 'Adding full bibliography for 7711929--7711939.cif.'
_cod_database_code 7711939
_shelx_shelxl_version_number 2018/3
_shelx_space_group_comment
;
The symmetry employed for this shelxl refinement is uniquely defined
by the following loop, which should always be used as a source of
symmetry information in preference to the above space-group names.
They are only intended as comments.
;
_shelx_estimated_absorpt_t_max 0.725
_shelx_estimated_absorpt_t_min 0.677
_olex2_refinement_description
;
1.a Ternary CH refined with riding coordinates:
 C9(H9), C12(H12), C23(H23), C26(H26)
1.b Aromatic/amide H refined with riding coordinates:
 C3(H3), C4(H4), C6(H6), C16(H16), C17(H17), C18(H18), C20(H20)
1.c Idealised Me refined as rotating group:
 C7(H7A,H7B,H7C), C8(H8A,H8B,H8C), C10(H10A,H10B,H10C), C11(H11A,H11B,H11C),
 C13(H13A,H13B,H13C), C14(H14A,H14B,H14C), C21(H21A,H21B,H21C), C22(H22A,H22B,
 H22C), C24(H24A,H24B,H24C), C25(H25A,H25B,H25C), C27(H27A,H27B,H27C), C28(H28A,
 H28B,H28C)
;
_olex2_submission_special_instructions 'No special instructions were received'

loop_
_space_group_symop_operation_xyz
'x, y, z'
'-x, -y, -z'

loop_
_atom_site_label
_atom_site_type_symbol
_atom_site_fract_x
_atom_site_fract_y
_atom_site_fract_z
_atom_site_U_iso_or_equiv
_atom_site_adp_type
_atom_site_occupancy
_atom_site_site_symmetry_order
_atom_site_calc_flag
_atom_site_refinement_flags_posn
_atom_site_refinement_flags_adp
_atom_site_refinement_flags_occupancy
_atom_site_disorder_assembly
_atom_site_disorder_group
Br1 Br 0.78786(2) 0.72663(2) 0.03944(2) 0.03141(7) Uani 1 1 d . . . . .
Ni1 Ni 0.78646(2) 0.73297(2) 0.18477(2) 0.01957(7) Uani 1 1 d . . . . .
P1 P 0.70854(4) 0.91963(3) 0.17794(2) 0.01975(8) Uani 1 1 d . . . . .
P2 P 0.83740(4) 0.52955(3) 0.18705(2) 0.01866(8) Uani 1 1 d . . . . .
O1 O 0.68105(13) 0.96749(10) 0.27279(6) 0.0270(2) Uani 1 1 d . . . . .
O2 O 0.84083(12) 0.45447(9) 0.27492(6) 0.0220(2) Uani 1 1 d . . . . .
N1 N 0.8219(2) 0.88595(14) 0.55657(9) 0.0379(3) Uani 1 1 d . . . . .
N2 N 0.37380(18) 0.56089(14) 0.40661(10) 0.0375(3) Uani 1 1 d . . . . .
C1 C 0.74932(17) 0.88713(13) 0.33027(9) 0.0219(3) Uani 1 1 d . . . . .
C2 C 0.81048(17) 0.77564(13) 0.30104(9) 0.0218(3) Uani 1 1 d . . . . .
C3 C 0.89095(18) 0.71021(14) 0.36338(9) 0.0251(3) Uani 1 1 d . . . . .
H3 H 0.941650 0.636237 0.348253 0.030 Uiso 1 1 calc R U . . .
C4 C 0.90074(19) 0.74735(14) 0.44588(10) 0.0272(3) Uani 1 1 d . . . . .
H4 H 0.958732 0.699252 0.484827 0.033 Uiso 1 1 calc R U . . .
C5 C 0.82656(19) 0.85484(14) 0.47315(9) 0.0263(3) Uani 1 1 d . . . . .
C6 C 0.75235(18) 0.92698(14) 0.41189(9) 0.0245(3) Uani 1 1 d . . . . .
H6 H 0.704638 1.002542 0.426460 0.029 Uiso 1 1 calc R U . . .
C7 C 0.9356(3) 0.83281(19) 0.61463(12) 0.0454(5) Uani 1 1 d . . . . .
H7A H 0.932377 0.742488 0.608671 0.068 Uiso 1 1 calc R U . . .
H7B H 0.912310 0.857052 0.671093 0.068 Uiso 1 1 calc R U . . .
H7C H 1.038719 0.863021 0.603302 0.068 Uiso 1 1 calc R U . . .
C8 C 0.7630(3) 1.00559(18) 0.58046(11) 0.0422(4) Uani 1 1 d . . . . .
H8A H 0.832639 1.070673 0.563507 0.063 Uiso 1 1 calc R U . . .
H8B H 0.756215 1.009990 0.640550 0.063 Uiso 1 1 calc R U . . .
H8C H 0.660117 1.017084 0.553504 0.063 Uiso 1 1 calc R U . . .
C9 C 0.84049(17) 1.03922(14) 0.14329(10) 0.0248(3) Uani 1 1 d . . . . .
H9 H 0.817446 1.118075 0.173278 0.030 Uiso 1 1 calc R U . . .
C10 C 0.8233(2) 1.06386(16) 0.05067(10) 0.0320(3) Uani 1 1 d . . . . .
H10A H 0.839367 0.986881 0.019493 0.048 Uiso 1 1 calc R U . . .
H10B H 0.900040 1.125528 0.036641 0.048 Uiso 1 1 calc R U . . .
H10C H 0.719368 1.094941 0.036566 0.048 Uiso 1 1 calc R U . . .
C11 C 1.00605(19) 1.00317(17) 0.16944(12) 0.0337(4) Uani 1 1 d . . . . .
H11A H 1.012620 0.983339 0.228206 0.051 Uiso 1 1 calc R U . . .
H11B H 1.075899 1.072273 0.160059 0.051 Uiso 1 1 calc R U . . .
H11C H 1.035778 0.930771 0.136824 0.051 Uiso 1 1 calc R U . . .
C12 C 0.51901(17) 0.94756(14) 0.12693(10) 0.0246(3) Uani 1 1 d . . . . .
H12 H 0.528136 0.935814 0.066102 0.030 Uiso 1 1 calc R U . . .
C13 C 0.4606(2) 1.07927(16) 0.14244(12) 0.0354(4) Uani 1 1 d . . . . .
H13A H 0.449460 1.092895 0.201709 0.053 Uiso 1 1 calc R U . . .
H13B H 0.360241 1.089822 0.112469 0.053 Uiso 1 1 calc R U . . .
H13C H 0.534666 1.139133 0.123019 0.053 Uiso 1 1 calc R U . . .
C14 C 0.40505(19) 0.85022(17) 0.15465(12) 0.0348(4) Uani 1 1 d . . . . .
H14A H 0.443380 0.767413 0.141774 0.052 Uiso 1 1 calc R U . . .
H14B H 0.304108 0.861857 0.125565 0.052 Uiso 1 1 calc R U . . .
H14C H 0.394805 0.859185 0.214321 0.052 Uiso 1 1 calc R U . . .
C15 C 0.70532(17) 0.41940(14) 0.31133(9) 0.0223(3) Uani 1 1 d . . . . .
C16 C 0.68064(19) 0.29407(15) 0.32203(10) 0.0283(3) Uani 1 1 d . . . . .
H16 H 0.751571 0.234260 0.303809 0.034 Uiso 1 1 calc R U . . .
C17 C 0.5486(2) 0.25909(15) 0.36031(11) 0.0330(4) Uani 1 1 d . . . . .
H17 H 0.528554 0.173731 0.367556 0.040 Uiso 1 1 calc R U . . .
C18 C 0.44539(19) 0.34567(16) 0.38820(11) 0.0306(3) Uani 1 1 d . . . . .
H18 H 0.356373 0.319186 0.414501 0.037 Uiso 1 1 calc R U . . .
C19 C 0.47203(18) 0.47258(15) 0.37769(9) 0.0256(3) Uani 1 1 d . . . . .
C20 C 0.60409(17) 0.50812(14) 0.33740(9) 0.0231(3) Uani 1 1 d . . . . .
H20 H 0.623537 0.593048 0.328155 0.028 Uiso 1 1 calc R U . . .
C21 C 0.2439(2) 0.52625(19) 0.45284(12) 0.0382(4) Uani 1 1 d . . . . .
H21A H 0.164271 0.487150 0.415473 0.057 Uiso 1 1 calc R U . . .
H21B H 0.201562 0.600142 0.478935 0.057 Uiso 1 1 calc R U . . .
H21C H 0.277709 0.467933 0.495525 0.057 Uiso 1 1 calc R U . . .
C22 C 0.4022(2) 0.69006(17) 0.39381(14) 0.0420(4) Uani 1 1 d . . . . .
H22A H 0.502724 0.713794 0.420322 0.063 Uiso 1 1 calc R U . . .
H22B H 0.321018 0.739259 0.417962 0.063 Uiso 1 1 calc R U . . .
H22C H 0.402121 0.705063 0.334446 0.063 Uiso 1 1 calc R U . . .
C23 C 1.03654(17) 0.49845(14) 0.16014(9) 0.0238(3) Uani 1 1 d . . . . .
H23 H 1.040226 0.511601 0.099450 0.029 Uiso 1 1 calc R U . . .
C24 C 1.14864(19) 0.59194(18) 0.20339(13) 0.0375(4) Uani 1 1 d . . . . .
H24A H 1.112696 0.675975 0.192219 0.056 Uiso 1 1 calc R U . . .
H24B H 1.251576 0.581001 0.182600 0.056 Uiso 1 1 calc R U . . .
H24C H 1.153476 0.578732 0.263066 0.056 Uiso 1 1 calc R U . . .
C25 C 1.0882(2) 0.36581(16) 0.17553(11) 0.0319(3) Uani 1 1 d . . . . .
H25A H 1.093798 0.350938 0.235013 0.048 Uiso 1 1 calc R U . . .
H25B H 1.190207 0.353175 0.153934 0.048 Uiso 1 1 calc R U . . .
H25C H 1.013806 0.308210 0.147530 0.048 Uiso 1 1 calc R U . . .
C26 C 0.71389(18) 0.42208(14) 0.12000(9) 0.0242(3) Uani 1 1 d . . . . .
H26 H 0.719563 0.339944 0.147085 0.029 Uiso 1 1 calc R U . . .
C27 C 0.7641(2) 0.40029(15) 0.03202(10) 0.0293(3) Uani 1 1 d . . . . .
H27A H 0.756869 0.477808 0.001921 0.044 Uiso 1 1 calc R U . . .
H27B H 0.696682 0.337871 0.003693 0.044 Uiso 1 1 calc R U . . .
H27C H 0.871057 0.371236 0.034106 0.044 Uiso 1 1 calc R U . . .
C28 C 0.54455(19) 0.46053(17) 0.11858(11) 0.0325(3) Uani 1 1 d . . . . .
H28A H 0.511521 0.466522 0.175266 0.049 Uiso 1 1 calc R U . . .
H28B H 0.480962 0.398709 0.087115 0.049 Uiso 1 1 calc R U . . .
H28C H 0.532572 0.541018 0.092465 0.049 Uiso 1 1 calc R U . . .

loop_
_atom_site_aniso_label
_atom_site_aniso_U_11
_atom_site_aniso_U_22
_atom_site_aniso_U_33
_atom_site_aniso_U_23
_atom_site_aniso_U_13
_atom_site_aniso_U_12
Br1 0.05007(12) 0.02415(9) 0.02005(9) 0.00180(6) 0.00194(7) 0.00112(7)
Ni1 0.02232(11) 0.01768(11) 0.01874(11) 0.00179(7) 0.00056(8) 0.00323(8)
P1 0.02145(17) 0.01870(17) 0.01909(17) 0.00251(13) 0.00005(13) 0.00358(13)
P2 0.01915(17) 0.01901(17) 0.01805(16) 0.00164(12) 0.00224(12) 0.00257(12)
O1 0.0357(6) 0.0243(5) 0.0211(5) 0.0020(4) 0.0014(4) 0.0111(4)
O2 0.0217(5) 0.0250(5) 0.0198(5) 0.0045(4) 0.0035(4) 0.0034(4)
N1 0.0601(10) 0.0309(7) 0.0220(7) -0.0016(6) -0.0035(6) 0.0036(7)
N2 0.0355(8) 0.0319(7) 0.0477(9) 0.0051(6) 0.0206(7) 0.0054(6)
C1 0.0238(7) 0.0211(7) 0.0209(7) 0.0033(5) 0.0010(5) 0.0011(5)
C2 0.0239(7) 0.0217(7) 0.0198(7) 0.0009(5) 0.0001(5) 0.0011(5)
C3 0.0279(7) 0.0221(7) 0.0251(7) 0.0003(6) -0.0013(6) 0.0033(6)
C4 0.0321(8) 0.0246(7) 0.0242(7) 0.0037(6) -0.0051(6) 0.0014(6)
C5 0.0327(8) 0.0237(7) 0.0222(7) 0.0000(6) -0.0002(6) -0.0030(6)
C6 0.0292(7) 0.0210(7) 0.0234(7) -0.0005(5) 0.0019(6) 0.0024(6)
C7 0.0692(14) 0.0385(10) 0.0264(9) 0.0018(7) -0.0137(9) -0.0054(9)
C8 0.0625(13) 0.0378(10) 0.0265(8) -0.0062(7) 0.0053(8) 0.0030(9)
C9 0.0254(7) 0.0204(7) 0.0286(7) 0.0003(6) 0.0025(6) -0.0003(5)
C10 0.0368(9) 0.0287(8) 0.0312(8) 0.0091(6) 0.0049(7) -0.0035(7)
C11 0.0248(8) 0.0337(8) 0.0423(10) 0.0002(7) -0.0018(7) -0.0030(6)
C12 0.0213(7) 0.0261(7) 0.0264(7) 0.0054(6) -0.0017(5) 0.0036(6)
C13 0.0305(8) 0.0301(8) 0.0455(10) 0.0055(7) -0.0026(7) 0.0107(7)
C14 0.0250(8) 0.0360(9) 0.0436(10) 0.0086(7) 0.0011(7) -0.0017(7)
C15 0.0239(7) 0.0261(7) 0.0173(6) 0.0034(5) 0.0023(5) 0.0010(5)
C16 0.0321(8) 0.0235(7) 0.0299(8) 0.0028(6) 0.0050(6) 0.0062(6)
C17 0.0365(9) 0.0237(7) 0.0394(9) 0.0080(7) 0.0041(7) -0.0016(6)
C18 0.0271(8) 0.0317(8) 0.0338(8) 0.0096(7) 0.0064(6) -0.0023(6)
C19 0.0251(7) 0.0285(8) 0.0237(7) 0.0038(6) 0.0038(6) 0.0024(6)
C20 0.0258(7) 0.0220(7) 0.0220(7) 0.0028(5) 0.0035(6) 0.0001(5)
C21 0.0293(8) 0.0490(11) 0.0376(9) 0.0072(8) 0.0117(7) 0.0071(7)
C22 0.0431(10) 0.0308(9) 0.0543(12) 0.0014(8) 0.0191(9) 0.0102(8)
C23 0.0213(7) 0.0268(7) 0.0239(7) 0.0035(6) 0.0061(5) 0.0036(6)
C24 0.0222(8) 0.0409(10) 0.0494(11) -0.0039(8) 0.0047(7) -0.0028(7)
C25 0.0295(8) 0.0317(8) 0.0355(9) 0.0047(7) 0.0078(7) 0.0111(6)
C26 0.0268(7) 0.0228(7) 0.0227(7) 0.0012(5) -0.0011(6) -0.0004(6)
C27 0.0377(9) 0.0257(7) 0.0240(7) -0.0034(6) -0.0009(6) 0.0038(6)
C28 0.0240(8) 0.0431(9) 0.0299(8) -0.0008(7) -0.0020(6) -0.0017(7)

loop_
_atom_type_symbol
_atom_type_description
_atom_type_scat_dispersion_real
_atom_type_scat_dispersion_imag
_atom_type_scat_source
C C 0.0137 0.0067 'International Tables Vol C Tables 4.2.6.8 and 6.1.1.4'
H H 0.0000 0.0000 'International Tables Vol C Tables 4.2.6.8 and 6.1.1.4'
Br Br -0.9338 1.0006 'International Tables Vol C Tables 4.2.6.8 and 6.1.1.4'
N N 0.0241 0.0134 'International Tables Vol C Tables 4.2.6.8 and 6.1.1.4'
Ni Ni -1.3357 3.2904 'International Tables Vol C Tables 4.2.6.8 and 6.1.1.4'
O O 0.0389 0.0241 'International Tables Vol C Tables 4.2.6.8 and 6.1.1.4'
P P 0.2543 0.3332 'International Tables Vol C Tables 4.2.6.8 and 6.1.1.4'

loop_
_geom_angle_atom_site_label_1
_geom_angle_atom_site_label_2
_geom_angle_atom_site_label_3
_geom_angle
_geom_angle_site_symmetry_1
_geom_angle_site_symmetry_3
_geom_angle_publ_flag
P1 Ni1 Br1 88.605(12) . . ?
P1 Ni1 P2 172.714(16) . . ?
P2 Ni1 Br1 89.794(12) . . ?
C2 Ni1 Br1 166.20(4) . . ?
C2 Ni1 P1 81.95(4) . . ?
C2 Ni1 P2 100.80(4) . . ?
O1 P1 Ni1 107.15(4) . . ?
O1 P1 C9 101.78(7) . . ?
O1 P1 C12 101.18(7) . . ?
C9 P1 Ni1 118.98(5) . . ?
C12 P1 Ni1 117.90(5) . . ?
C12 P1 C9 107.09(7) . . ?
O2 P2 Ni1 120.49(4) . . ?
O2 P2 C23 98.16(6) . . ?
O2 P2 C26 99.95(6) . . ?
C23 P2 Ni1 111.24(5) . . ?
C23 P2 C26 105.43(7) . . ?
C26 P2 Ni1 118.74(5) . . ?
C1 O1 P1 110.86(9) . . ?
C15 O2 P2 122.05(9) . . ?
C5 N1 C7 118.79(16) . . ?
C5 N1 C8 119.24(14) . . ?
C8 N1 C7 115.58(15) . . ?
C19 N2 C21 120.75(15) . . ?
C19 N2 C22 120.51(14) . . ?
C22 N2 C21 118.70(15) . . ?
O1 C1 C2 118.30(13) . . ?
C6 C1 O1 115.86(13) . . ?
C6 C1 C2 125.83(14) . . ?
C1 C2 Ni1 119.60(11) . . ?
C3 C2 Ni1 127.66(11) . . ?
C3 C2 C1 112.67(13) . . ?
C2 C3 H3 118.1 . . ?
C4 C3 C2 123.70(14) . . ?
C4 C3 H3 118.1 . . ?
C3 C4 H4 119.3 . . ?
C3 C4 C5 121.38(14) . . ?
C5 C4 H4 119.3 . . ?
N1 C5 C4 121.84(14) . . ?
N1 C5 C6 121.51(14) . . ?
C6 C5 C4 116.61(14) . . ?
C1 C6 C5 119.47(14) . . ?
C1 C6 H6 120.3 . . ?
C5 C6 H6 120.3 . . ?
N1 C7 H7A 109.5 . . ?
N1 C7 H7B 109.5 . . ?
N1 C7 H7C 109.5 . . ?
H7A C7 H7B 109.5 . . ?
H7A C7 H7C 109.5 . . ?
H7B C7 H7C 109.5 . . ?
N1 C8 H8A 109.5 . . ?
N1 C8 H8B 109.5 . . ?
N1 C8 H8C 109.5 . . ?
H8A C8 H8B 109.5 . . ?
H8A C8 H8C 109.5 . . ?
H8B C8 H8C 109.5 . . ?
P1 C9 H9 107.5 . . ?
C10 C9 P1 114.30(11) . . ?
C10 C9 H9 107.5 . . ?
C11 C9 P1 108.56(11) . . ?
C11 C9 H9 107.5 . . ?
C11 C9 C10 111.10(14) . . ?
C9 C10 H10A 109.5 . . ?
C9 C10 H10B 109.5 . . ?
C9 C10 H10C 109.5 . . ?
H10A C10 H10B 109.5 . . ?
H10A C10 H10C 109.5 . . ?
H10B C10 H10C 109.5 . . ?
C9 C11 H11A 109.5 . . ?
C9 C11 H11B 109.5 . . ?
C9 C11 H11C 109.5 . . ?
H11A C11 H11B 109.5 . . ?
H11A C11 H11C 109.5 . . ?
H11B C11 H11C 109.5 . . ?
P1 C12 H12 107.8 . . ?
C13 C12 P1 112.95(11) . . ?
C13 C12 H12 107.8 . . ?
C14 C12 P1 108.79(11) . . ?
C14 C12 H12 107.8 . . ?
C14 C12 C13 111.46(14) . . ?
C12 C13 H13A 109.5 . . ?
C12 C13 H13B 109.5 . . ?
C12 C13 H13C 109.5 . . ?
H13A C13 H13B 109.5 . . ?
H13A C13 H13C 109.5 . . ?
H13B C13 H13C 109.5 . . ?
C12 C14 H14A 109.5 . . ?
C12 C14 H14B 109.5 . . ?
C12 C14 H14C 109.5 . . ?
H14A C14 H14B 109.5 . . ?
H14A C14 H14C 109.5 . . ?
H14B C14 H14C 109.5 . . ?
C16 C15 O2 117.51(13) . . ?
C20 C15 O2 120.22(13) . . ?
C20 C15 C16 122.24(14) . . ?
C15 C16 H16 121.1 . . ?
C15 C16 C17 117.71(15) . . ?
C17 C16 H16 121.1 . . ?
C16 C17 H17 119.2 . . ?
C18 C17 C16 121.65(15) . . ?
C18 C17 H17 119.2 . . ?
C17 C18 H18 119.9 . . ?
C17 C18 C19 120.24(15) . . ?
C19 C18 H18 119.9 . . ?
N2 C19 C18 121.59(14) . . ?
N2 C19 C20 120.19(14) . . ?
C18 C19 C20 118.21(14) . . ?
C15 C20 C19 119.93(14) . . ?
C15 C20 H20 120.0 . . ?
C19 C20 H20 120.0 . . ?
N2 C21 H21A 109.5 . . ?
N2 C21 H21B 109.5 . . ?
N2 C21 H21C 109.5 . . ?
H21A C21 H21B 109.5 . . ?
H21A C21 H21C 109.5 . . ?
H21B C21 H21C 109.5 . . ?
N2 C22 H22A 109.5 . . ?
N2 C22 H22B 109.5 . . ?
N2 C22 H22C 109.5 . . ?
H22A C22 H22B 109.5 . . ?
H22A C22 H22C 109.5 . . ?
H22B C22 H22C 109.5 . . ?
P2 C23 H23 106.8 . . ?
C24 C23 P2 110.71(11) . . ?
C24 C23 H23 106.8 . . ?
C25 C23 P2 113.90(10) . . ?
C25 C23 H23 106.8 . . ?
C25 C23 C24 111.39(14) . . ?
C23 C24 H24A 109.5 . . ?
C23 C24 H24B 109.5 . . ?
C23 C24 H24C 109.5 . . ?
H24A C24 H24B 109.5 . . ?
H24A C24 H24C 109.5 . . ?
H24B C24 H24C 109.5 . . ?
C23 C25 H25A 109.5 . . ?
C23 C25 H25B 109.5 . . ?
C23 C25 H25C 109.5 . . ?
H25A C25 H25B 109.5 . . ?
H25A C25 H25C 109.5 . . ?
H25B C25 H25C 109.5 . . ?
P2 C26 H26 106.2 . . ?
C27 C26 P2 116.12(11) . . ?
C27 C26 H26 106.2 . . ?
C28 C26 P2 111.02(11) . . ?
C28 C26 H26 106.2 . . ?
C28 C26 C27 110.50(13) . . ?
C26 C27 H27A 109.5 . . ?
C26 C27 H27B 109.5 . . ?
C26 C27 H27C 109.5 . . ?
H27A C27 H27B 109.5 . . ?
H27A C27 H27C 109.5 . . ?
H27B C27 H27C 109.5 . . ?
C26 C28 H28A 109.5 . . ?
C26 C28 H28B 109.5 . . ?
C26 C28 H28C 109.5 . . ?
H28A C28 H28B 109.5 . . ?
H28A C28 H28C 109.5 . . ?
H28B C28 H28C 109.5 . . ?

loop_
_geom_bond_atom_site_label_1
_geom_bond_atom_site_label_2
_geom_bond_distance
_geom_bond_site_symmetry_2
_geom_bond_publ_flag
Br1 Ni1 2.3576(3) . ?
Ni1 P1 2.1364(4) . ?
Ni1 P2 2.2478(4) . ?
Ni1 C2 1.9310(15) . ?
P1 O1 1.6439(11) . ?
P1 C9 1.8418(15) . ?
P1 C12 1.8264(15) . ?
P2 O2 1.6547(10) . ?
P2 C23 1.8380(15) . ?
P2 C26 1.8648(15) . ?
O1 C1 1.3970(17) . ?
O2 C15 1.4007(17) . ?
N1 C5 1.390(2) . ?
N1 C7 1.453(2) . ?
N1 C8 1.448(2) . ?
N2 C19 1.377(2) . ?
N2 C21 1.442(2) . ?
N2 C22 1.439(2) . ?
C1 C2 1.405(2) . ?
C1 C6 1.382(2) . ?
C2 C3 1.401(2) . ?
C3 H3 0.9500 . ?
C3 C4 1.387(2) . ?
C4 H4 0.9500 . ?
C4 C5 1.408(2) . ?
C5 C6 1.405(2) . ?
C6 H6 0.9500 . ?
C7 H7A 0.9800 . ?
C7 H7B 0.9800 . ?
C7 H7C 0.9800 . ?
C8 H8A 0.9800 . ?
C8 H8B 0.9800 . ?
C8 H8C 0.9800 . ?
C9 H9 1.0000 . ?
C9 C10 1.530(2) . ?
C9 C11 1.529(2) . ?
C10 H10A 0.9800 . ?
C10 H10B 0.9800 . ?
C10 H10C 0.9800 . ?
C11 H11A 0.9800 . ?
C11 H11B 0.9800 . ?
C11 H11C 0.9800 . ?
C12 H12 1.0000 . ?
C12 C13 1.536(2) . ?
C12 C14 1.533(2) . ?
C13 H13A 0.9800 . ?
C13 H13B 0.9800 . ?
C13 H13C 0.9800 . ?
C14 H14A 0.9800 . ?
C14 H14B 0.9800 . ?
C14 H14C 0.9800 . ?
C15 C16 1.388(2) . ?
C15 C20 1.381(2) . ?
C16 H16 0.9500 . ?
C16 C17 1.389(2) . ?
C17 H17 0.9500 . ?
C17 C18 1.387(2) . ?
C18 H18 0.9500 . ?
C18 C19 1.407(2) . ?
C19 C20 1.408(2) . ?
C20 H20 0.9500 . ?
C21 H21A 0.9800 . ?
C21 H21B 0.9800 . ?
C21 H21C 0.9800 . ?
C22 H22A 0.9800 . ?
C22 H22B 0.9800 . ?
C22 H22C 0.9800 . ?
C23 H23 1.0000 . ?
C23 C24 1.530(2) . ?
C23 C25 1.527(2) . ?
C24 H24A 0.9800 . ?
C24 H24B 0.9800 . ?
C24 H24C 0.9800 . ?
C25 H25A 0.9800 . ?
C25 H25B 0.9800 . ?
C25 H25C 0.9800 . ?
C26 H26 1.0000 . ?
C26 C27 1.531(2) . ?
C26 C28 1.528(2) . ?
C27 H27A 0.9800 . ?
C27 H27B 0.9800 . ?
C27 H27C 0.9800 . ?
C28 H28A 0.9800 . ?
C28 H28B 0.9800 . ?
C28 H28C 0.9800 . ?

loop_
_geom_torsion_atom_site_label_1
_geom_torsion_atom_site_label_2
_geom_torsion_atom_site_label_3
_geom_torsion_atom_site_label_4
_geom_torsion
_geom_torsion_site_symmetry_1
_geom_torsion_site_symmetry_2
_geom_torsion_site_symmetry_3
_geom_torsion_site_symmetry_4
_geom_torsion_publ_flag
Ni1 P1 O1 C1 14.11(10) . . . . ?
Ni1 P1 C9 C10 93.56(12) . . . . ?
Ni1 P1 C9 C11 -31.07(13) . . . . ?
Ni1 P1 C12 C13 167.27(10) . . . . ?
Ni1 P1 C12 C14 42.96(13) . . . . ?
Ni1 P2 O2 C15 77.24(11) . . . . ?
Ni1 P2 C23 C24 43.07(12) . . . . ?
Ni1 P2 C23 C25 169.51(10) . . . . ?
Ni1 P2 C26 C27 87.99(12) . . . . ?
Ni1 P2 C26 C28 -39.34(12) . . . . ?
Ni1 C2 C3 C4 -179.27(12) . . . . ?
P1 O1 C1 C2 -7.65(16) . . . . ?
P1 O1 C1 C6 171.29(11) . . . . ?
P2 O2 C15 C16 119.17(13) . . . . ?
P2 O2 C15 C20 -62.74(17) . . . . ?
O1 P1 C9 C10 -149.07(11) . . . . ?
O1 P1 C9 C11 86.30(12) . . . . ?
O1 P1 C12 C13 50.86(13) . . . . ?
O1 P1 C12 C14 -73.44(12) . . . . ?
O1 C1 C2 Ni1 -3.97(18) . . . . ?
O1 C1 C2 C3 173.12(13) . . . . ?
O1 C1 C6 C5 -176.48(13) . . . . ?
O2 P2 C23 C24 -84.20(12) . . . . ?
O2 P2 C23 C25 42.24(12) . . . . ?
O2 P2 C26 C27 -138.88(11) . . . . ?
O2 P2 C26 C28 93.79(11) . . . . ?
O2 C15 C16 C17 178.16(14) . . . . ?
O2 C15 C20 C19 -176.81(13) . . . . ?
N1 C5 C6 C1 -174.74(15) . . . . ?
N2 C19 C20 C15 177.52(15) . . . . ?
C1 C2 C3 C4 3.9(2) . . . . ?
C2 C1 C6 C5 2.4(2) . . . . ?
C2 C3 C4 C5 1.0(3) . . . . ?
C3 C4 C5 N1 173.11(16) . . . . ?
C3 C4 C5 C6 -4.6(2) . . . . ?
C4 C5 C6 C1 3.0(2) . . . . ?
C6 C1 C2 Ni1 177.21(12) . . . . ?
C6 C1 C2 C3 -5.7(2) . . . . ?
C7 N1 C5 C4 20.8(2) . . . . ?
C7 N1 C5 C6 -161.54(16) . . . . ?
C8 N1 C5 C4 171.54(17) . . . . ?
C8 N1 C5 C6 -10.8(3) . . . . ?
C9 P1 O1 C1 -111.50(10) . . . . ?
C9 P1 C12 C13 -55.31(13) . . . . ?
C9 P1 C12 C14 -179.61(11) . . . . ?
C12 P1 O1 C1 138.18(10) . . . . ?
C12 P1 C9 C10 -43.32(13) . . . . ?
C12 P1 C9 C11 -167.95(11) . . . . ?
C15 C16 C17 C18 -0.9(3) . . . . ?
C16 C15 C20 C19 1.2(2) . . . . ?
C16 C17 C18 C19 0.4(3) . . . . ?
C17 C18 C19 N2 -178.29(16) . . . . ?
C17 C18 C19 C20 0.9(2) . . . . ?
C18 C19 C20 C15 -1.7(2) . . . . ?
C20 C15 C16 C17 0.1(2) . . . . ?
C21 N2 C19 C18 3.4(3) . . . . ?
C21 N2 C19 C20 -175.79(16) . . . . ?
C22 N2 C19 C18 -178.93(17) . . . . ?
C22 N2 C19 C20 1.9(3) . . . . ?
C23 P2 O2 C15 -162.16(11) . . . . ?
C23 P2 C26 C27 -37.46(13) . . . . ?
C23 P2 C26 C28 -164.79(11) . . . . ?
C26 P2 O2 C15 -54.81(12) . . . . ?
C26 P2 C23 C24 173.05(12) . . . . ?
C26 P2 C23 C25 -60.51(13) . . . . ?
